data_1505590
loop_
_publ_author_name
'Medina-Molner, Alfredo'
'Blacque, Olivier'
'Spingler, Bernhard'

_publ_section_title
;
 The synthesis of 1,2-bis(1,5,9-triazacyclododecyl)ethane: a showcase for
 the importance of the linker length within bis(alkylating) reagents.
;
_journal_issue 23
_journal_name_full 'Organic letters'
_journal_page_first 4829
_journal_page_last 4831
_journal_paper_doi 10.1021/ol7021627
_journal_volume 9
_journal_year 2007
_chemical_formula_sum 'C24 H50 F12 N6 O12 S4'
_chemical_formula_weight 970.94
_chemical_name_systematic
; 
 ? 
;
_space_group_IT_number 14
_symmetry_cell_setting monoclinic
_symmetry_space_group_name_Hall '-P 2yn'
_symmetry_space_group_name_H-M 'P 1 21/n 1'
_atom_sites_solution_hydrogens geom
_atom_sites_solution_primary direct
_atom_sites_solution_secondary difmap
_audit_creation_method SHELXL-97
_cell_angle_alpha 90.00
_cell_angle_beta 98.892(13)
_cell_angle_gamma 90.00
_cell_formula_units_Z 4
_cell_length_a 15.130(2)
_cell_length_b 14.1193(13)
_cell_length_c 20.129(3)
_cell_measurement_reflns_used 10908
_cell_measurement_temperature 183(2)
_cell_volume 4248.4(9)
_computing_cell_refinement 'X-Area (Stoe, 2005)'
_computing_data_collection 'X-Area (Stoe, 2005)'
_computing_data_reduction 'X-RED32 (Stoe, 2005)'
_computing_molecular_graphics 'ORTEP-3 (Farrugia, 1997)'
_computing_publication_material 'SHELXL-97 (Sheldrick, 1997)'
_computing_structure_refinement 'SHELXL-97 (Sheldrick, 1997)'
_computing_structure_solution 'SIR-97 (Altomare, 1999)'
_diffrn_ambient_temperature 183(2)
_diffrn_measured_fraction_theta_full 0.937
_diffrn_measured_fraction_theta_max 0.937
_diffrn_measurement_device_type 'Stoe IPDS 2T'
_diffrn_measurement_method '/o oscillation scan'
_diffrn_radiation_monochromator graphite
_diffrn_radiation_source 'fine-focus sealed tube'
_diffrn_radiation_type CuK\a
_diffrn_radiation_wavelength 1.54186
_diffrn_reflns_av_R_equivalents 0.1446
_diffrn_reflns_av_sigmaI/netI 0.1546
_diffrn_reflns_limit_h_max 13
_diffrn_reflns_limit_h_min -16
_diffrn_reflns_limit_k_max 14
_diffrn_reflns_limit_k_min -14
_diffrn_reflns_limit_l_max 20
_diffrn_reflns_limit_l_min -21
_diffrn_reflns_number 12362
_diffrn_reflns_theta_full 54.99
_diffrn_reflns_theta_max 54.99
_diffrn_reflns_theta_min 3.41
_diffrn_standards_interval_count 'every image'
_diffrn_standards_interval_time 27
_diffrn_standards_number 50-200
_exptl_absorpt_coefficient_mu 3.082
_exptl_absorpt_correction_T_max 0.9095
_exptl_absorpt_correction_T_min 0.6827
_exptl_absorpt_correction_type numerical
_exptl_crystal_colour colourless
_exptl_crystal_density_diffrn 1.518
_exptl_crystal_density_method 'not measured'
_exptl_crystal_description needle
_exptl_crystal_F_000 2016
_exptl_crystal_size_max 0.22
_exptl_crystal_size_mid 0.07
_exptl_crystal_size_min 0.05
_refine_diff_density_max 0.640
_refine_diff_density_min -0.509
_refine_diff_density_rms 0.132
_refine_ls_extinction_coef 0.0088(10)
_refine_ls_extinction_expression Fc^*^=kFc[1+0.001xFc^2^\l^3^/sin(2\q)]^-1/4^
_refine_ls_extinction_method SHELXL
_refine_ls_goodness_of_fit_ref 1.028
_refine_ls_hydrogen_treatment constr
_refine_ls_matrix_type full
_refine_ls_number_parameters 524
_refine_ls_number_reflns 4989
_refine_ls_number_restraints 0
_refine_ls_restrained_S_all 1.028
_refine_ls_R_factor_all 0.2178
_refine_ls_R_factor_gt 0.1283
_refine_ls_shift/su_max 0.095
_refine_ls_shift/su_mean 0.009
_refine_ls_structure_factor_coef Fsqd
_refine_ls_weighting_details 'calc w=1/[\s^2^(Fo^2^)+(0.1918P)^2^+17.7943P] where P=(Fo^2^+2Fc^2^)/3'
_refine_ls_weighting_scheme calc
_refine_ls_wR_factor_gt 0.3067
_refine_ls_wR_factor_ref 0.3789
_reflns_number_gt 2381
_reflns_number_total 4989
_reflns_threshold_expression >2sigma(I)
_cod_data_source_file ol7021627-file003.cif
_cod_data_source_block am211005
_cod_original_cell_volume 4248.6(10)
_cod_original_sg_symbol_H-M P21/n
_cod_database_code 1505590

loop_
_symmetry_equiv_pos_as_xyz
'x, y, z'
'-x+1/2, y+1/2, -z+1/2'
'-x, -y, -z'
'x-1/2, -y-1/2, z-1/2'

loop_
_atom_site_label
_atom_site_type_symbol
_atom_site_fract_x
_atom_site_fract_y
_atom_site_fract_z
_atom_site_U_iso_or_equiv
_atom_site_adp_type
_atom_site_occupancy
_atom_site_symmetry_multiplicity
_atom_site_calc_flag
_atom_site_refinement_flags
C1 C -0.6233(11) 0.6561(13) 0.1268(10) 0.089(6) Uani 1 1 d .
H1A H -0.5645 0.6289 0.1216 0.107 Uiso 1 1 calc R
H1B H -0.6689 0.6056 0.1170 0.107 Uiso 1 1 calc R
C2 C -0.6453(13) 0.7362(17) 0.0777(10) 0.110(7) Uani 1 1 d .
H2A H -0.6011 0.7876 0.0893 0.132 Uiso 1 1 calc R
H2B H -0.6395 0.7135 0.0320 0.132 Uiso 1 1 calc R
C3 C -0.7367(12) 0.7755(14) 0.0765(8) 0.086(5) Uani 1 1 d .
H3A H -0.7488 0.8243 0.0410 0.104 Uiso 1 1 calc R
H3B H -0.7816 0.7245 0.0664 0.104 Uiso 1 1 calc R
C4 C -0.8426(9) 0.8361(12) 0.1519(8) 0.073(5) Uani 1 1 d .
H4A H -0.8671 0.8894 0.1227 0.088 Uiso 1 1 calc R
H4B H -0.8789 0.7792 0.1380 0.088 Uiso 1 1 calc R
C5 C -0.8488(10) 0.8593(11) 0.2241(8) 0.071(4) Uani 1 1 d .
H5A H -0.7907 0.8862 0.2449 0.085 Uiso 1 1 calc R
H5B H -0.8943 0.9096 0.2243 0.085 Uiso 1 1 calc R
C6 C -0.8716(10) 0.7805(11) 0.2680(8) 0.074(5) Uani 1 1 d .
H6A H -0.8740 0.8065 0.3134 0.089 Uiso 1 1 calc R
H6B H -0.9323 0.7571 0.2499 0.089 Uiso 1 1 calc R
C7 C -0.7176(9) 0.7182(12) 0.3145(8) 0.075(5) Uani 1 1 d .
H7A H -0.7244 0.7300 0.3619 0.091 Uiso 1 1 calc R
H7B H -0.6940 0.7770 0.2969 0.091 Uiso 1 1 calc R
C8 C -0.6485(9) 0.6390(11) 0.3127(9) 0.071(5) Uani 1 1 d .
H8A H -0.5902 0.6607 0.3372 0.085 Uiso 1 1 calc R
H8B H -0.6672 0.5832 0.3369 0.085 Uiso 1 1 calc R
C9 C -0.6358(10) 0.6087(11) 0.2427(10) 0.080(5) Uani 1 1 d .
H9A H -0.5838 0.5654 0.2460 0.096 Uiso 1 1 calc R
H9B H -0.6894 0.5733 0.2217 0.096 Uiso 1 1 calc R
C10 C -0.5391(9) 0.7439(10) 0.2232(8) 0.067(4) Uani 1 1 d .
H10A H -0.5459 0.7734 0.2667 0.080 Uiso 1 1 calc R
H10B H -0.5333 0.7959 0.1911 0.080 Uiso 1 1 calc R
C11 C -0.4524(8) 0.6866(10) 0.2328(8) 0.065(4) Uani 1 1 d .
H11A H -0.4459 0.6561 0.1895 0.078 Uiso 1 1 calc R
H11B H -0.4574 0.6355 0.2657 0.078 Uiso 1 1 calc R
C12 C -0.3693(12) 0.7876(11) 0.3232(10) 0.087(5) Uani 1 1 d .
H12A H -0.4282 0.8183 0.3228 0.104 Uiso 1 1 calc R
H12B H -0.3228 0.8374 0.3315 0.104 Uiso 1 1 calc R
C13 C -0.3542(10) 0.7150(13) 0.3810(8) 0.081(5) Uani 1 1 d .
H13A H -0.4014 0.6659 0.3733 0.097 Uiso 1 1 calc R
H13B H -0.3595 0.7474 0.4238 0.097 Uiso 1 1 calc R
C14 C -0.2612(10) 0.6665(12) 0.3874(8) 0.075(5) Uani 1 1 d .
H14A H -0.2135 0.7149 0.3965 0.089 Uiso 1 1 calc R
H14B H -0.2541 0.6215 0.4256 0.089 Uiso 1 1 calc R
C15 C -0.1555(9) 0.5892(10) 0.3184(9) 0.071(5) Uani 1 1 d .
H15A H -0.1176 0.6448 0.3329 0.085 Uiso 1 1 calc R
H15B H -0.1364 0.5370 0.3503 0.085 Uiso 1 1 calc R
C16 C -0.1394(10) 0.5601(10) 0.2502(8) 0.071(4) Uani 1 1 d .
H16A H -0.1946 0.5307 0.2263 0.085 Uiso 1 1 calc R
H16B H -0.0919 0.5112 0.2552 0.085 Uiso 1 1 calc R
C17 C -0.1117(10) 0.6407(11) 0.2065(10) 0.083(5) Uani 1 1 d .
H17A H -0.0559 0.6694 0.2301 0.100 Uiso 1 1 calc R
H17B H -0.0982 0.6133 0.1640 0.100 Uiso 1 1 calc R
C18 C -0.2675(10) 0.6892(11) 0.1464(8) 0.068(4) Uani 1 1 d .
H18A H -0.2554 0.6692 0.1015 0.082 Uiso 1 1 calc R
H18B H -0.2940 0.6347 0.1672 0.082 Uiso 1 1 calc R
C19 C -0.3328(11) 0.7707(11) 0.1386(9) 0.077(5) Uani 1 1 d .
H19A H -0.3898 0.7481 0.1126 0.092 Uiso 1 1 calc R
H19B H -0.3091 0.8205 0.1115 0.092 Uiso 1 1 calc R
C20 C -0.3533(10) 0.8161(10) 0.2034(9) 0.073(5) Uani 1 1 d .
H20A H -0.3036 0.8591 0.2212 0.088 Uiso 1 1 calc R
H20B H -0.4083 0.8548 0.1928 0.088 Uiso 1 1 calc R
C40 C -0.6361(17) 0.946(2) 0.4163(12) 0.130(9) Uani 1 1 d .
C50 C -0.5941(12) 1.0875(12) 0.0402(10) 0.080(5) Uani 1 1 d .
C60 C -0.3968(13) 0.4089(13) 0.4756(8) 0.082(5) Uani 1 1 d .
C70 C -0.3989(16) 0.436(2) 0.0929(14) 0.129(9) Uani 1 1 d .
N1 N -0.6209(7) 0.6907(8) 0.1987(6) 0.061(3) Uani 1 1 d .
N2 N -0.7436(7) 0.8179(9) 0.1425(6) 0.066(3) Uani 1 1 d .
N3 N -0.8090(8) 0.6986(8) 0.2749(7) 0.070(4) Uani 1 1 d .
H3D H -0.8019 0.6785 0.2326 0.084 Uiso 1 1 calc R
H3E H -0.8347 0.6497 0.2954 0.084 Uiso 1 1 calc R
N4 N -0.3663(7) 0.7448(8) 0.2574(7) 0.065(3) Uani 1 1 d .
N5 N -0.2523(7) 0.6139(8) 0.3230(6) 0.064(3) Uani 1 1 d .
N6 N -0.1803(7) 0.7178(8) 0.1899(7) 0.070(4) Uani 1 1 d .
H6D H -0.1548 0.7657 0.1684 0.084 Uiso 1 1 calc R
H6E H -0.1936 0.7421 0.2296 0.084 Uiso 1 1 calc R
O40 O -0.6441(12) 0.9475(11) 0.2908(7) 0.143(6) Uani 1 1 d .
O41 O -0.5108(8) 0.9970(11) 0.3598(11) 0.162(7) Uani 1 1 d .
O42 O -0.6433(9) 1.0988(8) 0.3451(7) 0.108(4) Uani 1 1 d .
O50 O -0.6840(6) 1.0037(8) 0.1242(5) 0.077(3) Uani 1 1 d .
O51 O -0.5313(6) 0.9502(7) 0.1194(5) 0.075(3) Uani 1 1 d .
O52 O -0.5576(7) 1.1027(8) 0.1681(6) 0.087(3) Uani 1 1 d .
O60 O -0.4746(6) 0.5004(7) 0.3716(5) 0.072(3) Uani 1 1 d .
O61 O -0.4424(7) 0.3307(7) 0.3601(5) 0.074(3) Uani 1 1 d .
O62 O -0.3213(6) 0.4434(7) 0.3720(5) 0.070(3) Uani 1 1 d .
O70 O -0.4956(8) 0.4227(9) 0.1865(9) 0.126(6) Uani 1 1 d .
O71 O -0.3631(8) 0.3185(7) 0.1895(6) 0.093(4) Uani 1 1 d .
O72 O -0.3448(8) 0.4867(8) 0.2109(6) 0.093(4) Uani 1 1 d .
F40 F -0.6144(19) 1.0022(14) 0.4723(10) 0.266(12) Uani 1 1 d .
F41 F -0.7295(11) 0.9397(12) 0.4074(10) 0.185(7) Uani 1 1 d .
F42 F -0.6015(15) 0.8642(12) 0.4334(10) 0.244(11) Uani 1 1 d .
F50 F -0.6443(7) 1.1658(8) 0.0380(6) 0.114(4) Uani 1 1 d .
F51 F -0.5137(7) 1.1132(8) 0.0302(6) 0.110(4) Uani 1 1 d .
F52 F -0.6297(7) 1.0318(9) -0.0103(5) 0.107(4) Uani 1 1 d .
F60 F -0.3650(8) 0.4887(10) 0.5081(5) 0.123(4) Uani 1 1 d .
F61 F -0.3412(7) 0.3369(8) 0.4960(5) 0.114(4) Uani 1 1 d .
F62 F -0.4732(7) 0.3896(9) 0.4977(5) 0.114(4) Uani 1 1 d .
F70 F -0.4245(12) 0.5252(10) 0.0746(6) 0.164(6) Uani 1 1 d .
F71 F -0.3141(10) 0.4290(11) 0.0787(7) 0.164(6) Uani 1 1 d .
F72 F -0.4502(12) 0.3741(12) 0.0507(6) 0.167(7) Uani 1 1 d .
S40 S -0.6089(3) 1.0031(4) 0.3463(3) 0.0931(16) Uani 1 1 d .
S50 S -0.5907(2) 1.0279(3) 0.12183(19) 0.0620(12) Uani 1 1 d .
S60 S -0.4110(2) 0.4246(3) 0.38525(19) 0.0596(11) Uani 1 1 d .
S70 S -0.4019(3) 0.4132(3) 0.1787(2) 0.0661(12) Uani 1 1 d .

loop_
_atom_site_aniso_label
_atom_site_aniso_U_11
_atom_site_aniso_U_22
_atom_site_aniso_U_33
_atom_site_aniso_U_23
_atom_site_aniso_U_13
_atom_site_aniso_U_12
C1 0.058(10) 0.086(14) 0.128(16) -0.049(12) 0.028(10) -0.005(9)
C2 0.104(16) 0.14(2) 0.089(14) 0.010(13) 0.018(11) 0.026(15)
C3 0.081(12) 0.099(14) 0.077(12) -0.008(10) 0.008(9) -0.013(11)
C4 0.043(9) 0.066(11) 0.114(14) 0.019(9) 0.018(8) 0.011(8)
C5 0.056(10) 0.062(11) 0.096(12) -0.006(9) 0.016(8) 0.008(8)
C6 0.063(10) 0.066(12) 0.095(12) 0.004(9) 0.016(9) 0.009(9)
C7 0.053(10) 0.074(12) 0.102(13) 0.019(9) 0.020(9) -0.012(8)
C8 0.039(8) 0.053(10) 0.120(14) 0.030(9) 0.009(8) 0.006(7)
C9 0.054(10) 0.040(10) 0.147(17) 0.004(10) 0.018(10) -0.001(8)
C10 0.057(9) 0.052(10) 0.096(11) 0.017(8) 0.026(8) 0.005(8)
C11 0.043(8) 0.040(9) 0.108(12) 0.007(8) 0.003(8) 0.009(7)
C12 0.082(13) 0.048(11) 0.131(17) -0.007(11) 0.020(11) 0.011(9)
C13 0.068(11) 0.086(13) 0.090(12) 0.003(10) 0.023(9) 0.005(9)
C14 0.076(11) 0.065(11) 0.080(11) -0.010(9) 0.004(8) -0.007(9)
C15 0.038(8) 0.040(9) 0.131(14) 0.003(9) 0.004(8) 0.009(7)
C16 0.068(11) 0.043(10) 0.107(13) 0.000(9) 0.034(9) -0.011(8)
C17 0.065(11) 0.057(11) 0.133(15) 0.023(10) 0.032(10) 0.012(9)
C18 0.063(10) 0.065(11) 0.076(10) 0.004(8) 0.004(8) -0.008(8)
C19 0.081(12) 0.048(10) 0.105(13) -0.010(9) 0.021(9) -0.024(9)
C20 0.053(10) 0.043(10) 0.120(14) 0.022(9) 0.003(9) -0.003(7)
C40 0.095(17) 0.18(3) 0.105(17) 0.035(18) 0.000(13) -0.033(18)
C50 0.089(13) 0.054(11) 0.108(14) 0.029(10) 0.051(11) 0.023(10)
C60 0.109(15) 0.072(13) 0.066(11) 0.010(10) 0.014(10) 0.018(11)
C70 0.089(16) 0.14(2) 0.17(2) 0.02(2) 0.044(16) 0.041(16)
N1 0.039(7) 0.040(8) 0.102(10) -0.008(6) 0.004(6) -0.005(5)
N2 0.044(7) 0.066(9) 0.089(9) -0.009(7) 0.016(6) -0.007(6)
N3 0.059(8) 0.057(9) 0.096(9) 0.026(7) 0.020(7) 0.006(6)
N4 0.042(7) 0.042(8) 0.110(10) 0.015(7) 0.007(6) -0.010(6)
N5 0.033(6) 0.068(9) 0.090(9) 0.003(7) 0.009(6) 0.002(6)
N6 0.053(8) 0.045(8) 0.113(10) 0.015(7) 0.016(7) -0.005(6)
O40 0.194(17) 0.112(12) 0.111(11) -0.019(9) -0.017(11) -0.032(11)
O41 0.049(8) 0.142(14) 0.29(2) 0.022(14) 0.015(10) -0.004(9)
O42 0.121(11) 0.060(9) 0.134(11) 0.014(7) -0.012(8) -0.006(8)
O50 0.043(6) 0.088(8) 0.106(8) -0.002(6) 0.028(5) -0.016(5)
O51 0.068(7) 0.052(7) 0.109(8) 0.010(6) 0.024(6) 0.028(6)
O52 0.082(8) 0.084(8) 0.095(8) -0.024(7) 0.020(6) 0.003(6)
O60 0.065(7) 0.061(7) 0.089(7) 0.000(5) 0.013(5) 0.027(5)
O61 0.072(7) 0.047(6) 0.104(8) -0.030(6) 0.018(6) -0.012(5)
O62 0.047(6) 0.078(7) 0.092(7) 0.013(6) 0.030(5) 0.002(5)
O70 0.056(8) 0.104(10) 0.236(17) -0.005(10) 0.080(9) -0.006(7)
O71 0.105(9) 0.053(7) 0.117(9) -0.002(6) 0.003(7) 0.035(7)
O72 0.088(8) 0.072(8) 0.121(9) -0.023(7) 0.023(7) -0.025(7)
F40 0.47(4) 0.180(18) 0.126(13) 0.035(13) -0.024(17) -0.04(2)
F41 0.134(13) 0.159(14) 0.27(2) 0.047(14) 0.054(13) 0.017(11)
F42 0.34(3) 0.142(14) 0.24(2) 0.140(15) 0.005(17) 0.039(16)
F50 0.111(9) 0.109(9) 0.126(9) 0.027(7) 0.029(7) 0.035(7)
F51 0.095(8) 0.124(9) 0.124(8) 0.042(7) 0.053(7) 0.005(7)
F52 0.105(8) 0.138(10) 0.073(6) -0.018(7) -0.005(5) 0.021(7)
F60 0.120(9) 0.159(12) 0.084(7) -0.046(7) -0.001(6) 0.004(8)
F61 0.123(9) 0.121(9) 0.097(7) 0.033(7) 0.018(6) 0.053(8)
F62 0.107(8) 0.152(11) 0.097(7) 0.029(7) 0.058(7) 0.016(7)
F70 0.279(18) 0.127(11) 0.091(8) 0.027(7) 0.037(10) 0.093(12)
F71 0.164(13) 0.220(16) 0.125(10) 0.035(10) 0.074(9) 0.068(12)
F72 0.230(17) 0.177(14) 0.081(8) -0.048(9) -0.022(9) 0.030(13)
S40 0.079(3) 0.081(4) 0.119(4) 0.020(3) 0.012(3) -0.001(3)
S50 0.053(2) 0.063(3) 0.073(2) 0.002(2) 0.0175(17) 0.0046(19)
S60 0.051(2) 0.055(3) 0.076(2) -0.0038(19) 0.0180(17) 0.0030(19)
S70 0.065(3) 0.053(3) 0.082(3) -0.002(2) 0.0141(19) 0.000(2)

loop_
_atom_type_symbol
_atom_type_description
_atom_type_scat_dispersion_real
_atom_type_scat_dispersion_imag
_atom_type_scat_source
C C 0.0181 0.0091 'International Tables Vol C Tables 4.2.6.8 and 6.1.1.4'
H H 0.0000 0.0000 'International Tables Vol C Tables 4.2.6.8 and 6.1.1.4'
N N 0.0311 0.0180 'International Tables Vol C Tables 4.2.6.8 and 6.1.1.4'
O O 0.0492 0.0322 'International Tables Vol C Tables 4.2.6.8 and 6.1.1.4'
F F 0.0727 0.0534 'International Tables Vol C Tables 4.2.6.8 and 6.1.1.4'
S S 0.3331 0.5567 'International Tables Vol C Tables 4.2.6.8 and 6.1.1.4'

loop_
_geom_angle_atom_site_label_1
_geom_angle_atom_site_label_2
_geom_angle_atom_site_label_3
_geom_angle
C2 C1 N1 110.7(14)
C2 C1 H1A 109.5
N1 C1 H1A 109.5
C2 C1 H1B 109.5
N1 C1 H1B 109.5
H1A C1 H1B 108.1
C3 C2 C1 113.7(17)
C3 C2 H2A 108.8
C1 C2 H2A 108.8
C3 C2 H2B 108.8
C1 C2 H2B 108.8
H2A C2 H2B 107.7
N2 C3 C2 109.4(14)
N2 C3 H3A 109.8
C2 C3 H3A 109.8
N2 C3 H3B 109.8
C2 C3 H3B 109.8
H3A C3 H3B 108.2
C5 C4 N2 110.9(13)
C5 C4 H4A 109.5
N2 C4 H4A 109.5
C5 C4 H4B 109.5
N2 C4 H4B 109.4
H4A C4 H4B 108.0
C6 C5 C4 117.7(14)
C6 C5 H5A 107.9
C4 C5 H5A 107.9
C6 C5 H5B 107.9
C4 C5 H5B 107.9
H5A C5 H5B 107.2
N3 C6 C5 115.6(12)
N3 C6 H6A 108.4
C5 C6 H6A 108.4
N3 C6 H6B 108.4
C5 C6 H6B 108.4
H6A C6 H6B 107.4
N3 C7 C8 115.2(13)
N3 C7 H7A 108.5
C8 C7 H7A 108.5
N3 C7 H7B 108.5
C8 C7 H7B 108.5
H7A C7 H7B 107.5
C9 C8 C7 114.3(13)
C9 C8 H8A 108.7
C7 C8 H8A 108.7
C9 C8 H8B 108.7
C7 C8 H8B 108.7
H8A C8 H8B 107.6
N1 C9 C8 112.7(12)
N1 C9 H9A 109.1
C8 C9 H9A 109.1
N1 C9 H9B 109.0
C8 C9 H9B 109.0
H9A C9 H9B 107.8
N1 C10 C11 115.7(12)
N1 C10 H10A 108.4
C11 C10 H10A 108.3
N1 C10 H10B 108.3
C11 C10 H10B 108.4
H10A C10 H10B 107.4
C10 C11 N4 114.9(12)
C10 C11 H11A 108.5
N4 C11 H11A 108.5
C10 C11 H11B 108.6
N4 C11 H11B 108.6
H11A C11 H11B 107.5
N4 C12 C13 112.8(13)
N4 C12 H12A 109.0
C13 C12 H12A 109.0
N4 C12 H12B 109.0
C13 C12 H12B 109.0
H12A C12 H12B 107.8
C12 C13 C14 112.5(13)
C12 C13 H13A 109.1
C14 C13 H13A 109.1
C12 C13 H13B 109.1
C14 C13 H13B 109.1
H13A C13 H13B 107.8
N5 C14 C13 110.1(12)
N5 C14 H14A 109.6
C13 C14 H14A 109.6
N5 C14 H14B 109.6
C13 C14 H14B 109.6
H14A C14 H14B 108.1
C16 C15 N5 114.5(13)
C16 C15 H15A 108.6
N5 C15 H15A 108.6
C16 C15 H15B 108.6
N5 C15 H15B 108.6
H15A C15 H15B 107.6
C15 C16 C17 115.0(13)
C15 C16 H16A 108.5
C17 C16 H16A 108.5
C15 C16 H16B 108.5
C17 C16 H16B 108.5
H16A C16 H16B 107.5
N6 C17 C16 115.1(12)
N6 C17 H17A 108.5
C16 C17 H17A 108.5
N6 C17 H17B 108.5
C16 C17 H17B 108.5
H17A C17 H17B 107.5
C19 C18 N6 110.6(12)
C19 C18 H18A 109.5
N6 C18 H18A 109.5
C19 C18 H18B 109.5
N6 C18 H18B 109.5
H18A C18 H18B 108.1
C18 C19 C20 116.6(14)
C18 C19 H19A 108.1
C20 C19 H19A 108.1
C18 C19 H19B 108.1
C20 C19 H19B 108.1
H19A C19 H19B 107.3
N4 C20 C19 113.6(13)
N4 C20 H20A 108.9
C19 C20 H20A 108.8
N4 C20 H20B 108.8
C19 C20 H20B 108.8
H20A C20 H20B 107.7
F42 C40 F40 105(2)
F42 C40 F41 109(2)
F40 C40 F41 105(3)
F42 C40 S40 120(2)
F40 C40 S40 110(2)
F41 C40 S40 106.8(17)
F51 C50 F52 108.7(14)
F51 C50 F50 107.5(14)
F52 C50 F50 107.6(16)
F51 C50 S50 111.3(13)
F52 C50 S50 111.4(12)
F50 C50 S50 110.2(12)
F62 C60 F61 106.1(14)
F62 C60 F60 105.8(14)
F61 C60 F60 108.8(16)
F62 C60 S60 112.8(13)
F61 C60 S60 111.8(12)
F60 C60 S60 111.2(12)
F70 C70 F71 105(2)
F70 C70 F72 108(2)
F71 C70 F72 106(2)
F70 C70 S70 113.0(18)
F71 C70 S70 111.0(18)
F72 C70 S70 112.8(18)
C10 N1 C9 113.2(12)
C10 N1 C1 112.3(12)
C9 N1 C1 109.4(12)
C3 N2 C4 112.3(12)
C6 N3 C7 115.1(13)
C6 N3 H3D 108.5
C7 N3 H3D 108.5
C6 N3 H3E 108.5
C7 N3 H3E 108.5
H3D N3 H3E 107.5
C12 N4 C20 113.6(12)
C12 N4 C11 111.4(12)
C20 N4 C11 108.5(11)
C14 N5 C15 112.1(11)
C17 N6 C18 116.3(12)
C17 N6 H6D 108.2
C18 N6 H6D 108.2
C17 N6 H6E 108.2
C18 N6 H6E 108.2
H6D N6 H6E 107.4
O40 S40 O42 114.8(9)
O40 S40 O41 111.3(12)
O42 S40 O41 114.0(9)
O40 S40 C40 106.3(12)
O42 S40 C40 108.6(13)
O41 S40 C40 100.5(12)
O51 S50 O52 115.3(7)
O51 S50 O50 116.1(7)
O52 S50 O50 113.0(6)
O51 S50 C50 104.6(7)
O52 S50 C50 101.5(8)
O50 S50 C50 104.0(8)
O60 S60 O62 116.5(6)
O60 S60 O61 115.8(6)
O62 S60 O61 111.3(6)
O60 S60 C60 104.8(7)
O62 S60 C60 103.8(8)
O61 S60 C60 102.5(8)
O72 S70 O70 114.3(8)
O72 S70 O71 113.1(7)
O70 S70 O71 116.3(8)
O72 S70 C70 101.7(11)
O70 S70 C70 105.1(10)
O71 S70 C70 104.2(10)

loop_
_geom_bond_atom_site_label_1
_geom_bond_atom_site_label_2
_geom_bond_distance
C1 C2 1.50(3)
C1 N1 1.52(2)
C1 H1A 0.9900
C1 H1B 0.9900
C2 C3 1.49(2)
C2 H2A 0.9900
C2 H2B 0.9900
C3 N2 1.47(2)
C3 H3A 0.9900
C3 H3B 0.9900
C4 C5 1.51(2)
C4 N2 1.559(16)
C4 H4A 0.9900
C4 H4B 0.9900
C5 C6 1.49(2)
C5 H5A 0.9900
C5 H5B 0.9900
C6 N3 1.488(17)
C6 H6A 0.9900
C6 H6B 0.9900
C7 N3 1.510(17)
C7 C8 1.54(2)
C7 H7A 0.9900
C7 H7B 0.9900
C8 C9 1.51(2)
C8 H8A 0.9900
C8 H8B 0.9900
C9 N1 1.496(19)
C9 H9A 0.9900
C9 H9B 0.9900
C10 N1 1.467(17)
C10 C11 1.528(17)
C10 H10A 0.9900
C10 H10B 0.9900
C11 N4 1.556(16)
C11 H11A 0.9900
C11 H11B 0.9900
C12 N4 1.46(2)
C12 C13 1.54(2)
C12 H12A 0.9900
C12 H12B 0.9900
C13 C14 1.55(2)
C13 H13A 0.9900
C13 H13B 0.9900
C14 N5 1.519(18)
C14 H14A 0.9900
C14 H14B 0.9900
C15 C16 1.49(2)
C15 N5 1.522(16)
C15 H15A 0.9900
C15 H15B 0.9900
C16 C17 1.53(2)
C16 H16A 0.9900
C16 H16B 0.9900
C17 N6 1.506(17)
C17 H17A 0.9900
C17 H17B 0.9900
C18 C19 1.51(2)
C18 N6 1.522(17)
C18 H18A 0.9900
C18 H18B 0.9900
C19 C20 1.53(2)
C19 H19A 0.9900
C19 H19B 0.9900
C20 N4 1.517(18)
C20 H20A 0.9900
C20 H20B 0.9900
C40 F42 1.30(3)
C40 F40 1.38(3)
C40 F41 1.40(2)
C40 S40 1.73(2)
C50 F51 1.315(18)
C50 F52 1.33(2)
C50 F50 1.338(17)
C50 S50 1.839(17)
C60 F62 1.33(2)
C60 F61 1.344(18)
C60 F60 1.353(19)
C60 S60 1.811(17)
C70 F70 1.35(3)
C70 F71 1.36(2)
C70 F72 1.37(3)
C70 S70 1.77(3)
N3 H3D 0.9200
N3 H3E 0.9200
N6 H6D 0.9200
N6 H6E 0.9200
O40 S40 1.402(14)
O41 S40 1.470(13)
O42 S40 1.447(13)
O50 S50 1.461(9)
O51 S50 1.424(9)
O52 S50 1.445(11)
O60 S60 1.437(9)
O61 S60 1.472(9)
O62 S60 1.448(9)
O70 S70 1.457(11)
O71 S70 1.462(10)
O72 S70 1.439(11)

loop_
_geom_torsion_atom_site_label_1
_geom_torsion_atom_site_label_2
_geom_torsion_atom_site_label_3
_geom_torsion_atom_site_label_4
_geom_torsion
N1 C1 C2 C3 -65(2)
C1 C2 C3 N2 64(2)
N2 C4 C5 C6 -96.7(16)
C4 C5 C6 N3 59(2)
N3 C7 C8 C9 54.3(17)
C7 C8 C9 N1 49.7(18)
N1 C10 C11 N4 178.8(12)
N4 C12 C13 C14 61.2(19)
C12 C13 C14 N5 -60.4(18)
N5 C15 C16 C17 92.7(16)
C15 C16 C17 N6 -63(2)
N6 C18 C19 C20 -54.3(17)
C18 C19 C20 N4 -42.5(18)
C11 C10 N1 C9 57.0(17)
C11 C10 N1 C1 -67.5(17)
C8 C9 N1 C10 62.8(16)
C8 C9 N1 C1 -171.2(12)
C2 C1 N1 C10 -76.0(17)
C2 C1 N1 C9 157.5(14)
C2 C3 N2 C4 -164.7(14)
C5 C4 N2 C3 167.8(14)
C5 C6 N3 C7 69.7(18)
C8 C7 N3 C6 -171.1(12)
C13 C12 N4 C20 -162.9(13)
C13 C12 N4 C11 74.2(16)
C19 C20 N4 C12 169.2(13)
C19 C20 N4 C11 -66.3(16)
C10 C11 N4 C12 61.4(17)
C10 C11 N4 C20 -64.4(17)
C13 C14 N5 C15 163.8(12)
C16 C15 N5 C14 -165.2(13)
C16 C17 N6 C18 -65(2)
C19 C18 N6 C17 175.1(13)
F42 C40 S40 O40 66(2)
F40 C40 S40 O40 -172(2)
F41 C40 S40 O40 -59(2)
F42 C40 S40 O42 -170(2)
F40 C40 S40 O42 -48(2)
F41 C40 S40 O42 65(2)
F42 C40 S40 O41 -50(3)
F40 C40 S40 O41 72(2)
F41 C40 S40 O41 -175.2(19)
F51 C50 S50 O51 -57.1(15)
F52 C50 S50 O51 64.3(13)
F50 C50 S50 O51 -176.4(13)
F51 C50 S50 O52 63.1(14)
F52 C50 S50 O52 -175.4(11)
F50 C50 S50 O52 -56.1(15)
F51 C50 S50 O50 -179.4(12)
F52 C50 S50 O50 -57.9(13)
F50 C50 S50 O50 61.4(15)
F62 C60 S60 O60 58.0(14)
F61 C60 S60 O60 177.5(13)
F60 C60 S60 O60 -60.6(14)
F62 C60 S60 O62 -179.2(12)
F61 C60 S60 O62 -59.8(15)
F60 C60 S60 O62 62.1(14)
F62 C60 S60 O61 -63.2(14)
F61 C60 S60 O61 56.2(15)
F60 C60 S60 O61 178.1(12)
F70 C70 S70 O72 -56(2)
F71 C70 S70 O72 61(2)
F72 C70 S70 O72 -179.7(15)
F70 C70 S70 O70 63(2)
F71 C70 S70 O70 -179.5(18)
F72 C70 S70 O70 -60.3(18)
F70 C70 S70 O71 -174.0(17)
F71 C70 S70 O71 -57(2)
F72 C70 S70 O71 62.6(17)

loop_
_cod_related_entry_id
_cod_related_entry_code
_cod_related_entry_database
1 30651647 ChemSpider
